data_7710379
loop_
_publ_author_name
'Gregoli\'nski, Janusz'
'\'Slepokura, Katarzyna'
'K\/lak, Julia'
'Witwicki, Maciej'

_publ_section_title
;
 Multinuclear Ni(II) and Cu(II) complexes of meso 6+6 macrocyclic amine
 derived from trans-1,2-diaminocyclopentane and 2,6-diformylpyridine
;
_journal_name_full 'Dalton Transactions'
_journal_paper_doi 10.1039/D2DT01329K
_journal_year 2022
_chemical_formula_moiety '[Cu6 (C72 H102 N18) 4(S O4) 2(H2 O)], 2(S O4), 36.5(H2 O)'
_chemical_formula_sum 'C72 H179 Cu6 N18 O62.5 S6'
_chemical_formula_weight 2870.92
_space_group_crystal_system triclinic
_space_group_IT_number 2
_space_group_name_Hall '-P 1'
_space_group_name_H-M_alt 'P -1'
_atom_sites_solution_hydrogens mixed
_atom_sites_solution_primary dual
_atom_sites_solution_secondary difmap
_audit_creation_method SHELXL-2014/7
_audit_update_record
;
2022-04-25 deposited with the CCDC.	2022-05-30 downloaded from the CCDC.
;
_cell_angle_alpha 98.93(2)
_cell_angle_beta 100.75(2)
_cell_angle_gamma 114.39(2)
_cell_formula_units_Z 1
_cell_length_a 12.697(2)
_cell_length_b 15.022(3)
_cell_length_c 17.907(2)
_cell_measurement_reflns_used 10151
_cell_measurement_temperature 100(2)
_cell_measurement_theta_max 28.74
_cell_measurement_theta_min 1.84
_cell_volume 2951.3(11)
_computing_cell_refinement 'CrysAlisPro 1.171.41.80a (Rigaku OD, 2020)'
_computing_data_collection 'CrysAlisPro 1.171.41.80a (Rigaku OD, 2020)'
_computing_data_reduction 'CrysAlisPro 1.171.41.80a (Rigaku OD, 2020)'
_computing_structure_refinement 'SHELXL-2014/7 (Sheldrick, 2015)'
_computing_structure_solution 'SHELXT-2014/7 (Sheldrick, 2015)'
_diffrn_ambient_temperature 100(2)
_diffrn_detector 'CCD plate'
_diffrn_detector_area_resol_mean 10.3456
_diffrn_detector_type Ruby
_diffrn_measured_fraction_theta_full 1.000
_diffrn_measured_fraction_theta_max 0.999
_diffrn_measurement_device 'four-circle diffractometer'
_diffrn_measurement_device_type 'Agilent Technologies Xcalibur, Ruby'
_diffrn_measurement_method 'omega scan'
_diffrn_radiation_probe x-ray
_diffrn_radiation_type MoK\a
_diffrn_radiation_wavelength 0.71073
_diffrn_reflns_av_R_equivalents 0.0257
_diffrn_reflns_av_unetI/netI 0.0455
_diffrn_reflns_Laue_measured_fraction_full 1.000
_diffrn_reflns_Laue_measured_fraction_max 0.999
_diffrn_reflns_limit_h_max 15
_diffrn_reflns_limit_h_min -15
_diffrn_reflns_limit_k_max 12
_diffrn_reflns_limit_k_min -18
_diffrn_reflns_limit_l_max 22
_diffrn_reflns_limit_l_min -21
_diffrn_reflns_number 22499
_diffrn_reflns_point_group_measured_fraction_full 1.000
_diffrn_reflns_point_group_measured_fraction_max 0.999
_diffrn_reflns_theta_full 25.242
_diffrn_reflns_theta_max 26.023
_diffrn_reflns_theta_min 1.689
_diffrn_source 'fine-focus sealed X-ray tube'
_diffrn_source_type 'Enhance (Mo) X-ray Source'
_exptl_absorpt_coefficient_mu 1.274
_exptl_absorpt_correction_T_max 1.000
_exptl_absorpt_correction_T_min 0.971
_exptl_absorpt_correction_type multi-scan
_exptl_absorpt_process_details
;
CrysAlisPro 1.171.41.80a (Rigaku Oxford Diffraction, 2020)
Empirical absorption correction using spherical harmonics,
implemented in SCALE3 ABSPACK scaling algorithm.
;
_exptl_crystal_colour 'dark blue'
_exptl_crystal_density_diffrn 1.615
_exptl_crystal_description block
_exptl_crystal_F_000 1507
_exptl_crystal_size_max 0.16
_exptl_crystal_size_mid 0.11
_exptl_crystal_size_min 0.08
_refine_diff_density_max 0.933
_refine_diff_density_min -0.690
_refine_diff_density_rms 0.084
_refine_ls_extinction_method none
_refine_ls_goodness_of_fit_ref 1.040
_refine_ls_hydrogen_treatment constr
_refine_ls_matrix_type full
_refine_ls_number_parameters 818
_refine_ls_number_reflns 11638
_refine_ls_number_restraints 80
_refine_ls_restrained_S_all 1.038
_refine_ls_R_factor_all 0.0576
_refine_ls_R_factor_gt 0.0420
_refine_ls_shift/su_max 0.001
_refine_ls_shift/su_mean 0.000
_refine_ls_structure_factor_coef Fsqd
_refine_ls_weighting_details 'w=1/[\s^2^(Fo^2^)+(0.0472P)^2^+3.2127P] where P=(Fo^2^+2Fc^2^)/3'
_refine_ls_weighting_scheme calc
_refine_ls_wR_factor_gt 0.0992
_refine_ls_wR_factor_ref 0.1056
_reflns_Friedel_coverage 0.000
_reflns_number_gt 9410
_reflns_number_total 11638
_reflns_threshold_expression 'I > 2\s(I)'
_cod_data_source_file d2dt01329k2.cif
_cod_data_source_block 5'_cul285b
_cod_original_cell_volume 2951.3(10)
_cod_original_formula_sum 'C72 H179 Cu6 N18 O62.50 S6'
_cod_database_code 7710379
_shelx_shelxl_version_number 2014/7
_shelx_space_group_comment
;
The symmetry employed for this shelxl refinement is uniquely defined
by the following loop, which should always be used as a source of
symmetry information in preference to the above space-group names.
They are only intended as comments.
;
_shelx_estimated_absorpt_t_min 0.822
_shelx_estimated_absorpt_t_max 0.905

loop_
_space_group_symop_operation_xyz
'x, y, z'
'-x, -y, -z'

loop_
_atom_site_label
_atom_site_type_symbol
_atom_site_fract_x
_atom_site_fract_y
_atom_site_fract_z
_atom_site_U_iso_or_equiv
_atom_site_adp_type
_atom_site_occupancy
_atom_site_site_symmetry_order
_atom_site_calc_flag
_atom_site_refinement_flags_posn
_atom_site_refinement_flags_adp
_atom_site_refinement_flags_occupancy
_atom_site_disorder_assembly
_atom_site_disorder_group
Cu1 Cu 0.33200(3) 0.24083(3) 0.60326(2) 0.01495(9) Uani 1 1 d . . . . .
Cu2 Cu 0.03030(3) 0.21140(3) 0.67243(2) 0.01613(9) Uani 1 1 d . . . . .
Cu3 Cu 0.40739(3) 0.32574(3) 0.90147(2) 0.01651(9) Uani 1 1 d . . . . .
N1 N 0.2594(2) 0.14617(18) 0.49201(14) 0.0165(5) Uani 1 1 d . . . . .
H1 H 0.1699 0.1173 0.4813 0.020 Uiso 1 1 calc R U . . .
N2 N 0.4307(2) 0.33313(18) 0.55201(14) 0.0166(5) Uani 1 1 d . . . . .
N3 N 0.4576(2) 0.34677(18) 0.70293(14) 0.0150(5) Uani 1 1 d . . . . .
H3 H 0.4134 0.3645 0.7387 0.018 Uiso 1 1 calc R U . . .
N4 N 0.5751(2) 0.34186(19) 0.89195(14) 0.0172(5) Uani 1 1 d . . . . .
H4 H 0.6335 0.3970 0.9395 0.021 Uiso 1 1 calc R U . . .
N5 N 0.4152(2) 0.22394(19) 0.95244(14) 0.0187(5) Uani 1 1 d . . . . .
N6 N 0.2738(2) 0.30969(19) 0.95654(15) 0.0182(5) Uani 1 1 d . . . . .
H6 H 0.3192 0.3606 1.0086 0.022 Uiso 1 1 calc R U . . .
N7 N 0.1213(2) 0.31309(19) 0.78010(14) 0.0173(5) Uani 1 1 d . . . . .
H7A H 0.2090 0.3344 0.7866 0.021 Uiso 0.570(10) 1 calc R U P A 1
H7B H 0.2090 0.3344 0.7866 0.021 Uiso 0.430(10) 1 calc R U P A 2
N8 N -0.0387(2) 0.30094(19) 0.65731(14) 0.0167(5) Uani 1 1 d . . . . .
N9 N -0.1087(2) 0.11622(19) 0.57563(14) 0.0173(5) Uani 1 1 d . . . . .
H9 H -0.0732 0.0882 0.5387 0.021 Uiso 1 1 calc R U . . .
C1 C 0.4040(3) 0.0412(3) 0.3916(2) 0.0291(8) Uani 1 1 d . . . . .
H1A H 0.4039 0.0898 0.3601 0.035 Uiso 1 1 calc R U . . .
H1B H 0.4708 0.0246 0.3872 0.035 Uiso 1 1 calc R U . . .
C2 C 0.4162(3) 0.0846(2) 0.4776(2) 0.0241(7) Uani 1 1 d . . . . .
H2A H 0.4666 0.1589 0.4934 0.029 Uiso 1 1 calc R U . . .
H2B H 0.4537 0.0544 0.5125 0.029 Uiso 1 1 calc R U . . .
C3 C 0.2873(3) 0.0577(2) 0.48307(18) 0.0180(6) Uani 1 1 d . . . . .
H3A H 0.2764 0.0293 0.5296 0.022 Uiso 1 1 calc R U . . .
C4 C 0.2931(3) 0.2084(2) 0.43530(18) 0.0214(7) Uani 1 1 d . . . . .
H4A H 0.2293 0.2280 0.4167 0.026 Uiso 1 1 calc R U . . .
H4B H 0.3004 0.1681 0.3891 0.026 Uiso 1 1 calc R U . . .
C5 C 0.4104(3) 0.3016(2) 0.47379(18) 0.0197(7) Uani 1 1 d . . . . .
C6 C 0.4928(3) 0.3561(3) 0.43720(19) 0.0241(7) Uani 1 1 d . . . . .
H6A H 0.4795 0.3345 0.3820 0.029 Uiso 1 1 calc R U . . .
C7 C 0.5949(3) 0.4425(3) 0.4821(2) 0.0258(7) Uani 1 1 d . . . . .
H7 H 0.6528 0.4801 0.4577 0.031 Uiso 1 1 calc R U . . .
C8 C 0.6138(3) 0.4751(2) 0.56273(19) 0.0201(7) Uani 1 1 d . . . . .
H8 H 0.6830 0.5351 0.5938 0.024 Uiso 1 1 calc R U . . .
C9 C 0.5279(3) 0.4170(2) 0.59622(18) 0.0179(6) Uani 1 1 d . . . . .
C10 C 0.5324(3) 0.4407(2) 0.68153(18) 0.0191(6) Uani 1 1 d . . . . .
H10A H 0.6168 0.4705 0.7142 0.023 Uiso 1 1 calc R U . . .
H10B H 0.5020 0.4910 0.6922 0.023 Uiso 1 1 calc R U . . .
C11 C 0.5304(3) 0.3035(2) 0.74515(17) 0.0154(6) Uani 1 1 d . . . . .
H11 H 0.4734 0.2410 0.7564 0.018 Uiso 1 1 calc R U . . .
C12 C 0.6036(3) 0.2737(2) 0.69674(18) 0.0202(7) Uani 1 1 d . . . . .
H12A H 0.6318 0.3207 0.6636 0.024 Uiso 1 1 calc R U . . .
H12B H 0.5553 0.2039 0.6625 0.024 Uiso 1 1 calc R U . . .
C13 C 0.7100(3) 0.2815(2) 0.75917(18) 0.0203(7) Uani 1 1 d . . . . .
H13A H 0.6863 0.2213 0.7805 0.024 Uiso 1 1 calc R U . . .
H13B H 0.7785 0.2891 0.7374 0.024 Uiso 1 1 calc R U . . .
C14 C 0.7416(3) 0.3769(2) 0.82220(18) 0.0214(7) Uani 1 1 d . . . . .
H14A H 0.7937 0.4383 0.8082 0.026 Uiso 1 1 calc R U . . .
H14B H 0.7842 0.3757 0.8740 0.026 Uiso 1 1 calc R U . . .
C15 C 0.6205(3) 0.3759(2) 0.82456(17) 0.0169(6) Uani 1 1 d . . . . .
H15 H 0.6286 0.4454 0.8269 0.020 Uiso 1 1 calc R U . . .
C16 C 0.5858(3) 0.2502(2) 0.90524(19) 0.0230(7) Uani 1 1 d . . . . .
H16A H 0.6712 0.2685 0.9296 0.028 Uiso 1 1 calc R U . . .
H16B H 0.5578 0.1994 0.8543 0.028 Uiso 1 1 calc R U . . .
C17 C 0.5116(3) 0.2066(2) 0.95802(18) 0.0219(7) Uani 1 1 d . . . . .
C18 C 0.5342(3) 0.1512(3) 1.0077(2) 0.0319(8) Uani 1 1 d . . . . .
H18 H 0.6029 0.1396 1.0121 0.038 Uiso 1 1 calc R U . . .
C19 C 0.4549(4) 0.1131(3) 1.0509(2) 0.0383(9) Uani 1 1 d . . . . .
H19 H 0.4692 0.0752 1.0859 0.046 Uiso 1 1 calc R U . . .
C20 C 0.3538(3) 0.1295(3) 1.0436(2) 0.0305(8) Uani 1 1 d . . . . .
H20 H 0.2976 0.1020 1.0723 0.037 Uiso 1 1 calc R U . . .
C21 C 0.3373(3) 0.1868(2) 0.99358(18) 0.0215(7) Uani 1 1 d . . . . .
C22 C 0.2335(3) 0.2115(2) 0.97850(19) 0.0230(7) Uani 1 1 d . . . . .
H22A H 0.1657 0.1573 0.9353 0.028 Uiso 1 1 calc R U . . .
H22B H 0.2057 0.2167 1.0263 0.028 Uiso 1 1 calc R U . . .
C23 C 0.1741(3) 0.3347(3) 0.92799(17) 0.0207(7) Uani 1 1 d D . . . .
H23 H 0.2112 0.4060 0.9236 0.025 Uiso 1 1 calc R U . A 1
C24 C 0.0904(3) 0.3272(3) 0.98146(19) 0.0338(9) Uani 0.570(10) 1 d D . P A 1
H24A H 0.0738 0.2674 1.0029 0.041 Uiso 0.570(10) 1 calc R U P A 1
H24B H 0.1267 0.3887 1.0257 0.041 Uiso 0.570(10) 1 calc R U P A 1
C25 C -0.0218(4) 0.3171(5) 0.9288(3) 0.031(2) Uani 0.570(10) 1 d D . P A 1
H25A H -0.0134 0.3839 0.9229 0.038 Uiso 0.570(10) 1 calc R U P A 1
H25B H -0.0917 0.2848 0.9493 0.038 Uiso 0.570(10) 1 calc R U P A 1
C26 C -0.0353(4) 0.2515(9) 0.8525(3) 0.020(2) Uani 0.570(10) 1 d D . P A 1
H26A H -0.0747 0.2694 0.8083 0.024 Uiso 0.570(10) 1 calc R U P A 1
H26B H -0.0864 0.1797 0.8496 0.024 Uiso 0.570(10) 1 calc R U P A 1
C27 C 0.0901(2) 0.2666(2) 0.84610(18) 0.0213(7) Uani 0.570(10) 1 d D . P A 1
H27 H 0.0919 0.1999 0.8375 0.026 Uiso 0.570(10) 1 calc R U P A 1
C24X C 0.0904(3) 0.3272(3) 0.98146(19) 0.0338(9) Uani 0.430(10) 1 d D . P A 2
H24C H 0.1219 0.3147 1.0316 0.041 Uiso 0.430(10) 1 calc R U P A 2
H24D H 0.0820 0.3901 0.9932 0.041 Uiso 0.430(10) 1 calc R U P A 2
C25X C -0.0271(6) 0.2398(6) 0.9351(5) 0.052(3) Uiso 0.430(10) 1 d D . P A 2
H25C H -0.0312 0.1771 0.9484 0.062 Uiso 0.430(10) 1 calc R U P A 2
H25D H -0.0936 0.2506 0.9489 0.062 Uiso 0.430(10) 1 calc R U P A 2
C26X C -0.0415(4) 0.2281(14) 0.8491(5) 0.037(5) Uiso 0.430(10) 1 d D . P A 2
H26C H -0.0774 0.2700 0.8289 0.044 Uiso 0.430(10) 1 calc R U P A 2
H26D H -0.0916 0.1565 0.8188 0.044 Uiso 0.430(10) 1 calc R U P A 2
C27X C 0.0901(2) 0.2666(2) 0.84610(18) 0.0213(7) Uani 0.430(10) 1 d D . P A 2
H27X H 0.1042 0.2055 0.8381 0.026 Uiso 0.430(10) 1 calc R U P A 2
C28 C 0.1038(3) 0.4058(2) 0.78146(18) 0.0202(7) Uani 1 1 d . . . . .
H28A H 0.1795 0.4625 0.7808 0.024 Uiso 1 1 calc R U . . .
H28B H 0.0845 0.4250 0.8307 0.024 Uiso 1 1 calc R U . . .
C29 C 0.0038(3) 0.3881(2) 0.71181(18) 0.0173(6) Uani 1 1 d . . . . .
C30 C -0.0426(3) 0.4554(2) 0.7015(2) 0.0236(7) Uani 1 1 d . . . . .
H30 H -0.0127 0.5177 0.7399 0.028 Uiso 1 1 calc R U . . .
C31 C -0.1334(3) 0.4298(2) 0.6340(2) 0.0271(8) Uani 1 1 d . . . . .
H31 H -0.1662 0.4751 0.6257 0.033 Uiso 1 1 calc R U . . .
C32 C -0.1772(3) 0.3386(2) 0.5780(2) 0.0240(7) Uani 1 1 d . . . . .
H32 H -0.2400 0.3206 0.5317 0.029 Uiso 1 1 calc R U . . .
C33 C -0.1267(3) 0.2747(2) 0.59153(17) 0.0174(6) Uani 1 1 d . . . . .
C34 C -0.1569(3) 0.1768(2) 0.53516(18) 0.0198(7) Uani 1 1 d . . . . .
H34A H -0.2454 0.1373 0.5135 0.024 Uiso 1 1 calc R U . . .
H34B H -0.1220 0.1911 0.4908 0.024 Uiso 1 1 calc R U . . .
C35 C -0.2020(3) 0.0276(2) 0.59289(18) 0.0188(6) Uani 1 1 d . . . . .
H35 H -0.1597 -0.0010 0.6271 0.023 Uiso 1 1 calc R U . . .
C36 C -0.2836(3) 0.0542(2) 0.6358(2) 0.0255(7) Uani 1 1 d . . . . .
H36A H -0.2498 0.0716 0.6936 0.031 Uiso 1 1 calc R U . . .
H36B H -0.2928 0.1121 0.6213 0.031 Uiso 1 1 calc R U . . .
S1S S 0.20726(6) 0.12350(5) 0.71697(4) 0.01620(16) Uani 1 1 d . . . . .
O1S O 0.26207(19) 0.12878(15) 0.65002(12) 0.0193(5) Uani 1 1 d . . . . .
O2S O 0.08105(18) 0.10855(15) 0.68582(13) 0.0204(5) Uani 1 1 d . . . . .
O3S O 0.27610(18) 0.21715(16) 0.77885(12) 0.0197(5) Uani 1 1 d . . . . .
O4S O 0.19905(19) 0.03437(16) 0.74260(13) 0.0246(5) Uani 1 1 d . . . . .
S2S S 0.45074(7) 0.53672(6) 0.88209(4) 0.01814(16) Uani 1 1 d . . . . .
O5S O 0.39325(17) 0.42370(15) 0.84542(11) 0.0158(4) Uani 1 1 d . . . . .
O6S O 0.4297(2) 0.5537(2) 0.95847(15) 0.0451(7) Uani 1 1 d . . . . .
O7S O 0.57936(19) 0.57869(16) 0.88838(13) 0.0225(5) Uani 1 1 d . . . . .
O8S O 0.3930(2) 0.57734(18) 0.82802(17) 0.0405(7) Uani 1 1 d . . . . .
S3S S 0.0232(2) 0.2952(2) 0.39331(17) 0.0232(5) Uani 0.629(5) 1 d D . P B 1
O9S O 0.1118(5) 0.3041(5) 0.3504(3) 0.0365(13) Uani 0.629(5) 1 d D . P B 1
O10S O 0.0756(4) 0.3279(3) 0.4774(2) 0.0454(13) Uani 0.629(5) 1 d D . P B 1
O11S O -0.0459(4) 0.3455(3) 0.3655(3) 0.0462(14) Uani 0.629(5) 1 d D . P B 1
O12S O -0.0620(3) 0.1849(3) 0.3700(2) 0.0331(11) Uani 0.629(5) 1 d D . P B 1
S3X S 0.0374(5) 0.3162(4) 0.4084(3) 0.0348(17) Uiso 0.371(5) 1 d D . P B 2
O9X O 0.1050(10) 0.3352(8) 0.3506(6) 0.048(4) Uiso 0.371(5) 1 d D . P B 2
O10X O 0.0684(6) 0.2629(5) 0.4620(4) 0.0294(17) Uiso 0.371(5) 1 d D . P B 2
O11X O 0.0463(7) 0.4114(5) 0.4482(5) 0.052(2) Uiso 0.371(5) 1 d D . P B 2
O12X O -0.0944(6) 0.2545(6) 0.3693(5) 0.060(3) Uiso 0.371(5) 1 d D . P B 2
O1W O 0.18130(19) 0.28721(16) 0.60664(13) 0.0193(5) Uani 1 1 d DG . . . .
H1WA H 0.1470 0.2859 0.5613 0.029 Uiso 1 1 d DG U . . .
H1WB H 0.2202 0.3479 0.6330 0.029 Uiso 1 1 d DG U . . .
O2W O -0.0015(2) 0.07055(16) 0.45323(13) 0.0222(5) Uani 1 1 d DG . . . .
H2WA H -0.0361 0.0119 0.4231 0.033 Uiso 1 1 d DG U . . .
H2WB H -0.0078 0.1105 0.4267 0.033 Uiso 1 1 d DG U . . .
O3W O 0.7899(3) 0.4160(2) 1.04865(17) 0.0511(8) Uani 1 1 d DG . . . .
H3WA H 0.8362 0.3926 1.0666 0.077 Uiso 1 1 d DG U . . .
H3WB H 0.7398 0.4074 1.0750 0.077 Uiso 1 1 d DG U . . .
O4W O 0.9064(3) 0.3120(2) 1.11971(16) 0.0440(7) Uani 1 1 d DG . . . .
H4WA H 0.9741 0.3132 1.1328 0.066 Uiso 1 1 d DG U . . .
H4WB H 0.8726 0.2974 1.1553 0.066 Uiso 1 1 d DG U . . .
O5W O 0.2946(2) 0.48503(18) 0.66941(14) 0.0307(6) Uani 1 1 d DG . . . .
H5WA H 0.3227 0.5171 0.7171 0.046 Uiso 1 1 d DG U . . .
H5WB H 0.2494 0.5068 0.6470 0.046 Uiso 1 1 d DG U . . .
O6W O 0.1463(3) 0.5342(3) 0.57620(19) 0.0644(10) Uani 1 1 d DG . . . .
H6WA H 0.1118 0.4925 0.5318 0.097 Uiso 1 1 d DG U . . .
H6WB H 0.1042 0.5634 0.5848 0.097 Uiso 1 1 d DG U . . .
O7W O 0.0495(3) 0.1081(3) 0.2672(3) 0.0863(13) Uani 1 1 d DG . . . .
H7WA H 0.0501 0.1087 0.2204 0.129 Uiso 1 1 d DG U . . .
H7WB H -0.0226 0.0803 0.2682 0.129 Uiso 1 1 d DG U . . .
O8W O 0.1392(3) 0.3798(2) 0.21868(17) 0.0415(7) Uani 1 1 d DG . . . .
H8WA H 0.1175 0.3657 0.2587 0.062 Uiso 1 1 d DG U . . .
H8WB H 0.1844 0.3536 0.2106 0.062 Uiso 1 1 d DG U . . .
O9W O 0.2931(4) 0.3014(3) 0.1970(3) 0.0834(13) Uani 1 1 d DG . . . .
H9WA H 0.3389 0.2792 0.2178 0.125 Uiso 1 1 d DG U . . .
H9WB H 0.3262 0.3359 0.1678 0.125 Uiso 1 1 d DG U . . .
O10W O 0.2930(3) -0.0434(3) 0.8546(2) 0.0554(8) Uani 1 1 d DG . . . .
H10C H 0.2453 -0.0261 0.8292 0.083 Uiso 1 1 d DG U . . .
H10D H 0.3570 -0.0206 0.8412 0.083 Uiso 1 1 d DG U . . .
O11W O 0.4977(3) 0.0296(2) 0.7965(2) 0.0569(8) Uani 1 1 d DG . . . .
H11A H 0.4509 0.0184 0.7525 0.085 Uiso 1 1 d DG U . . .
H11B H 0.5080 -0.0220 0.7978 0.085 Uiso 1 1 d DG U . . .
O12W O 0.3363(3) -0.0507(3) 0.64990(19) 0.0605(9) Uani 1 1 d DG . . . .
H12C H 0.2786 -0.0437 0.6616 0.091 Uiso 1 1 d DG U . . .
H12D H 0.3197 -0.1122 0.6423 0.091 Uiso 1 1 d DG U . . .
O13W O 0.7188(4) 0.0435(3) 0.8520(2) 0.0492(10) Uani 0.75 1 d DG . P C 1
H13C H 0.7428 0.0720 0.9004 0.074 Uiso 0.75 1 d DG U P C 1
H13D H 0.6522 0.0424 0.8337 0.074 Uiso 0.75 1 d DG U P C 1
O13X O 0.6411(10) -0.0745(8) 0.7829(7) 0.039(2) Uiso 0.25 1 d DG . P D 2
H13E H 0.7102 -0.0710 0.7946 0.058 Uiso 0.25 1 d DG U P D 2
H13F H 0.5918 -0.1346 0.7586 0.058 Uiso 0.25 1 d DG U P D 2
O14W O 0.8119(4) 0.1138(3) 1.0256(2) 0.0755(11) Uani 1 1 d DG . . . .
H14C H 0.7736 0.0768 1.0517 0.113 Uiso 1 1 d DG U . . .
H14D H 0.8593 0.1710 1.0565 0.113 Uiso 1 1 d DG U . . .
O15W O 0.2214(3) -0.2402(3) 0.77670(16) 0.0546(8) Uani 1 1 d DG . . . .
H15A H 0.2766 -0.2405 0.7573 0.082 Uiso 1 1 d DG U . . .
H15B H 0.1642 -0.2471 0.7401 0.082 Uiso 1 1 d DG U . . .
O16W O 0.4273(4) -0.2575(3) 0.7600(2) 0.0698(10) Uani 1 1 d DG . . . .
H16C H 0.4924 -0.2377 0.7477 0.105 Uiso 1 1 d DG U . . .
H16D H 0.4265 -0.2967 0.7889 0.105 Uiso 1 1 d DG U . . .
O17W O 0.3058(7) -0.2316(4) 0.6133(3) 0.064(3) Uiso 0.531(17) 1 d DG . P E 1
O17X O 0.3473(4) -0.2470(4) 0.6086(2) 0.053(3) Uiso 0.469(17) 1 d DG . P E 2
H17A H 0.2770 -0.2887 0.5815 0.079 Uiso 1 1 d DG U . . .
H17B H 0.3461 -0.2331 0.6556 0.079 Uiso 1 1 d DG U . . .
O18W O 0.6472(4) -0.1598(2) 0.75469(18) 0.075(2) Uiso 0.5 1 d G . P E 3
O19W O 0.7366(4) -0.1135(4) 0.7744(2) 0.042(3) Uiso 0.25 1 d G . P E 3
O20W O 0.8423(4) -0.0973(4) 0.8324(2) 0.077(2) Uiso 0.5 1 d G . P E 3
O21W O 0.9506(5) -0.1076(4) 0.8929(3) 0.060(3) Uiso 0.25 1 d G . P E 3
O22W O 1.0187(4) -0.0537(5) 0.9135(3) 0.127(7) Uiso 0.25 1 d G . P E 3
O23W O 1.0153(4) -0.0385(5) 0.9714(3) 0.076(2) Uiso 0.5 1 d G . P E 3

loop_
_atom_site_aniso_label
_atom_site_aniso_U_11
_atom_site_aniso_U_22
_atom_site_aniso_U_33
_atom_site_aniso_U_23
_atom_site_aniso_U_13
_atom_site_aniso_U_12
Cu1 0.01612(19) 0.01559(18) 0.01406(18) 0.00370(15) 0.00411(15) 0.00817(16)
Cu2 0.01559(19) 0.01708(19) 0.01618(19) 0.00410(15) 0.00229(15) 0.00883(16)
Cu3 0.01754(19) 0.01850(19) 0.01778(19) 0.00814(15) 0.00604(15) 0.01053(16)
N1 0.0188(13) 0.0165(13) 0.0153(13) 0.0032(11) 0.0040(11) 0.0098(11)
N2 0.0189(13) 0.0181(13) 0.0179(13) 0.0071(11) 0.0060(11) 0.0120(11)
N3 0.0151(12) 0.0174(12) 0.0150(12) 0.0055(10) 0.0048(10) 0.0091(11)
N4 0.0184(13) 0.0193(13) 0.0150(13) 0.0038(11) 0.0041(11) 0.0100(11)
N5 0.0230(14) 0.0196(13) 0.0143(13) 0.0067(11) 0.0035(11) 0.0103(12)
N6 0.0175(13) 0.0214(13) 0.0161(13) 0.0054(11) 0.0044(11) 0.0092(11)
N7 0.0171(13) 0.0218(13) 0.0146(13) 0.0046(11) 0.0040(10) 0.0106(11)
N8 0.0164(13) 0.0193(13) 0.0174(13) 0.0066(11) 0.0062(11) 0.0098(11)
N9 0.0171(13) 0.0184(13) 0.0173(13) 0.0060(11) 0.0043(11) 0.0087(11)
C1 0.0249(18) 0.0282(18) 0.039(2) 0.0085(16) 0.0155(16) 0.0135(16)
C2 0.0183(16) 0.0202(16) 0.0351(19) 0.0027(15) 0.0060(14) 0.0121(14)
C3 0.0207(16) 0.0167(15) 0.0181(15) 0.0027(13) 0.0058(13) 0.0103(13)
C4 0.0309(18) 0.0233(16) 0.0161(15) 0.0075(13) 0.0060(14) 0.0174(15)
C5 0.0240(16) 0.0239(16) 0.0190(16) 0.0086(13) 0.0082(13) 0.0162(14)
C6 0.0314(18) 0.0307(18) 0.0210(16) 0.0129(15) 0.0125(15) 0.0200(16)
C7 0.0291(18) 0.0301(18) 0.0341(19) 0.0207(16) 0.0186(16) 0.0200(16)
C8 0.0183(15) 0.0215(16) 0.0262(17) 0.0118(14) 0.0056(13) 0.0125(14)
C9 0.0189(15) 0.0166(15) 0.0229(16) 0.0078(13) 0.0054(13) 0.0119(13)
C10 0.0189(15) 0.0168(15) 0.0215(16) 0.0070(13) 0.0051(13) 0.0076(13)
C11 0.0143(14) 0.0170(15) 0.0149(15) 0.0027(12) 0.0035(12) 0.0079(13)
C12 0.0211(16) 0.0223(16) 0.0206(16) 0.0061(13) 0.0062(13) 0.0125(14)
C13 0.0188(16) 0.0256(17) 0.0200(16) 0.0076(14) 0.0067(13) 0.0123(14)
C14 0.0186(16) 0.0265(17) 0.0201(16) 0.0057(14) 0.0046(13) 0.0117(14)
C15 0.0165(15) 0.0180(15) 0.0174(15) 0.0065(13) 0.0062(12) 0.0079(13)
C16 0.0278(18) 0.0284(18) 0.0236(17) 0.0109(14) 0.0087(14) 0.0209(16)
C17 0.0275(17) 0.0226(16) 0.0183(16) 0.0059(14) 0.0042(14) 0.0147(15)
C18 0.038(2) 0.043(2) 0.032(2) 0.0194(17) 0.0131(17) 0.0298(19)
C19 0.061(3) 0.043(2) 0.034(2) 0.0256(19) 0.019(2) 0.036(2)
C20 0.041(2) 0.036(2) 0.0267(19) 0.0185(16) 0.0163(17) 0.0214(18)
C21 0.0260(17) 0.0208(16) 0.0172(16) 0.0066(13) 0.0053(14) 0.0100(14)
C22 0.0204(16) 0.0260(17) 0.0226(17) 0.0114(14) 0.0078(14) 0.0078(14)
C23 0.0212(16) 0.0301(18) 0.0145(15) 0.0069(14) 0.0043(13) 0.0149(15)
C24 0.032(2) 0.058(2) 0.0208(18) 0.0115(17) 0.0121(15) 0.0269(19)
C25 0.023(3) 0.053(5) 0.025(3) 0.010(3) 0.012(3) 0.022(3)
C26 0.007(3) 0.032(5) 0.021(4) 0.017(3) 0.003(2) 0.006(3)
C27 0.0170(16) 0.0280(17) 0.0171(16) 0.0078(14) 0.0032(13) 0.0085(14)
C24X 0.032(2) 0.058(2) 0.0208(18) 0.0115(17) 0.0121(15) 0.0269(19)
C27X 0.0170(16) 0.0280(17) 0.0171(16) 0.0078(14) 0.0032(13) 0.0085(14)
C28 0.0220(16) 0.0210(16) 0.0181(16) 0.0016(13) 0.0034(13) 0.0125(14)
C29 0.0163(15) 0.0193(15) 0.0198(15) 0.0077(13) 0.0096(13) 0.0086(13)
C30 0.0209(16) 0.0180(16) 0.0319(18) 0.0063(14) 0.0071(14) 0.0091(14)
C31 0.0196(17) 0.0221(17) 0.042(2) 0.0128(16) 0.0052(15) 0.0115(15)
C32 0.0195(16) 0.0223(17) 0.0281(18) 0.0087(15) 0.0007(14) 0.0092(14)
C33 0.0160(15) 0.0199(15) 0.0177(15) 0.0098(13) 0.0061(12) 0.0072(13)
C34 0.0180(15) 0.0221(16) 0.0182(15) 0.0075(13) 0.0016(13) 0.0089(14)
C35 0.0184(15) 0.0189(15) 0.0197(16) 0.0064(13) 0.0062(13) 0.0083(13)
C36 0.0290(18) 0.0217(17) 0.0274(18) 0.0039(14) 0.0140(15) 0.0113(15)
S1S 0.0167(4) 0.0158(4) 0.0165(4) 0.0059(3) 0.0032(3) 0.0079(3)
O1S 0.0279(12) 0.0148(10) 0.0159(11) 0.0031(9) 0.0072(9) 0.0103(10)
O2S 0.0156(11) 0.0158(11) 0.0250(12) 0.0057(9) -0.0009(9) 0.0054(9)
O3S 0.0160(11) 0.0235(11) 0.0164(11) 0.0011(9) 0.0034(9) 0.0079(10)
O4S 0.0259(12) 0.0233(12) 0.0285(13) 0.0153(10) 0.0060(10) 0.0125(10)
S2S 0.0208(4) 0.0163(4) 0.0161(4) 0.0015(3) 0.0042(3) 0.0087(3)
O5S 0.0180(11) 0.0152(10) 0.0143(10) 0.0039(9) 0.0030(8) 0.0084(9)
O6S 0.0461(16) 0.0357(15) 0.0302(14) -0.0117(12) 0.0229(13) -0.0012(13)
O7S 0.0202(11) 0.0206(11) 0.0218(12) 0.0046(10) 0.0042(9) 0.0057(10)
O8S 0.0350(15) 0.0188(12) 0.0569(18) 0.0091(12) -0.0115(13) 0.0126(12)
S3S 0.0236(11) 0.0301(12) 0.0251(11) 0.0209(10) 0.0075(8) 0.0157(9)
O9S 0.039(3) 0.043(3) 0.029(3) 0.019(2) 0.018(2) 0.014(3)
O10S 0.061(3) 0.034(3) 0.020(2) 0.0025(19) -0.010(2) 0.012(2)
O11S 0.039(3) 0.032(2) 0.065(3) 0.011(2) -0.005(2) 0.022(2)
O12S 0.033(2) 0.027(2) 0.034(2) 0.0044(18) -0.0015(18) 0.0144(19)
O1W 0.0199(12) 0.0209(11) 0.0197(11) 0.0064(9) 0.0051(9) 0.0115(10)
O2W 0.0215(12) 0.0178(11) 0.0246(12) 0.0014(10) 0.0032(10) 0.0092(10)
O3W 0.063(2) 0.0542(19) 0.0383(17) 0.0024(14) 0.0002(15) 0.0379(18)
O4W 0.0451(17) 0.0525(18) 0.0396(16) 0.0200(14) 0.0124(14) 0.0240(16)
O5W 0.0381(15) 0.0311(14) 0.0281(13) 0.0079(11) 0.0110(12) 0.0198(12)
O6W 0.058(2) 0.124(3) 0.052(2) 0.043(2) 0.0262(17) 0.068(2)
O7W 0.041(2) 0.060(2) 0.154(4) 0.035(3) 0.026(2) 0.0173(19)
O8W 0.0525(18) 0.0340(15) 0.0503(18) 0.0185(14) 0.0272(15) 0.0234(14)
O9W 0.105(3) 0.067(2) 0.138(4) 0.068(3) 0.097(3) 0.054(2)
O10W 0.057(2) 0.060(2) 0.057(2) 0.0303(17) 0.0040(17) 0.0342(19)
O11W 0.058(2) 0.0499(19) 0.056(2) 0.0009(16) -0.0007(16) 0.0294(17)
O12W 0.069(2) 0.110(3) 0.0375(17) 0.024(2) 0.0218(16) 0.069(2)
O13W 0.043(2) 0.051(2) 0.051(2) 0.024(2) 0.0165(19) 0.014(2)
O14W 0.088(3) 0.048(2) 0.091(3) 0.023(2) 0.037(2) 0.025(2)
O15W 0.0474(19) 0.071(2) 0.0347(16) 0.0177(16) 0.0038(14) 0.0183(18)
O16W 0.099(3) 0.051(2) 0.050(2) 0.0135(17) -0.004(2) 0.035(2)

loop_
_atom_type_symbol
_atom_type_description
_atom_type_scat_dispersion_real
_atom_type_scat_dispersion_imag
_atom_type_scat_source
C C 0.0033 0.0016 'International Tables Vol C Tables 4.2.6.8 and 6.1.1.4'
H H 0.0000 0.0000 'International Tables Vol C Tables 4.2.6.8 and 6.1.1.4'
Cu Cu 0.3201 1.2651 'International Tables Vol C Tables 4.2.6.8 and 6.1.1.4'
N N 0.0061 0.0033 'International Tables Vol C Tables 4.2.6.8 and 6.1.1.4'
O O 0.0106 0.0060 'International Tables Vol C Tables 4.2.6.8 and 6.1.1.4'
S S 0.1246 0.1234 'International Tables Vol C Tables 4.2.6.8 and 6.1.1.4'

loop_
_geom_angle_atom_site_label_1
_geom_angle_atom_site_label_2
_geom_angle_atom_site_label_3
_geom_angle
_geom_angle_site_symmetry_1
_geom_angle_site_symmetry_3
_geom_angle_publ_flag
N2 Cu1 O1S 163.21(9) . . ?
N2 Cu1 N1 82.75(10) . . ?
O1S Cu1 N1 92.00(9) . . ?
N2 Cu1 N3 82.33(10) . . ?
O1S Cu1 N3 98.64(9) . . ?
N1 Cu1 N3 160.29(10) . . ?
N2 Cu1 O1W 103.14(9) . . ?
O1S Cu1 O1W 93.37(8) . . ?
N1 Cu1 O1W 98.26(9) . . ?
N3 Cu1 O1W 97.62(9) . . ?
N8 Cu2 O2S 173.24(10) . . ?
N8 Cu2 N9 82.86(10) . . ?
O2S Cu2 N9 92.38(10) . . ?
N8 Cu2 N7 83.15(10) . . ?
O2S Cu2 N7 100.19(10) . . ?
N9 Cu2 N7 159.96(10) . . ?
N8 Cu2 O1W 93.55(9) . . ?
O2S Cu2 O1W 91.91(8) . . ?
N9 Cu2 O1W 98.53(9) . . ?
N7 Cu2 O1W 96.59(9) . . ?
N5 Cu3 O5S 177.18(10) . . ?
N5 Cu3 N6 81.66(10) . . ?
O5S Cu3 N6 98.18(9) . . ?
N5 Cu3 N4 81.59(10) . . ?
O5S Cu3 N4 99.35(9) . . ?
N6 Cu3 N4 156.41(10) . . ?
N5 Cu3 O3S 97.95(9) . . ?
O5S Cu3 O3S 79.26(8) . . ?
N6 Cu3 O3S 95.59(9) . . ?
N4 Cu3 O3S 103.09(9) . . ?
C4 N1 C3 114.7(2) . . ?
C4 N1 Cu1 108.29(18) . . ?
C3 N1 Cu1 113.77(18) . . ?
C4 N1 H1 106.5 . . ?
C3 N1 H1 106.5 . . ?
Cu1 N1 H1 106.5 . . ?
C9 N2 C5 122.2(3) . . ?
C9 N2 Cu1 118.9(2) . . ?
C5 N2 Cu1 117.9(2) . . ?
C11 N3 C10 113.3(2) . . ?
C11 N3 Cu1 110.40(17) . . ?
C10 N3 Cu1 109.47(18) . . ?
C11 N3 H3 107.8 . . ?
C10 N3 H3 107.8 . . ?
Cu1 N3 H3 107.8 . . ?
C16 N4 C15 113.3(2) . . ?
C16 N4 Cu3 108.39(18) . . ?
C15 N4 Cu3 120.89(18) . . ?
C16 N4 H4 104.1 . . ?
C15 N4 H4 104.1 . . ?
Cu3 N4 H4 104.1 . . ?
C21 N5 C17 121.2(3) . . ?
C21 N5 Cu3 118.8(2) . . ?
C17 N5 Cu3 118.8(2) . . ?
C23 N6 C22 113.8(2) . . ?
C23 N6 Cu3 123.20(18) . . ?
C22 N6 Cu3 108.66(18) . . ?
C23 N6 H6 102.7 . . ?
C22 N6 H6 102.8 . . ?
Cu3 N6 H6 102.7 . . ?
C28 N7 C27X 113.5(2) . . ?
C28 N7 C27 113.5(2) . . ?
C28 N7 Cu2 109.98(18) . . ?
C27X N7 Cu2 112.12(19) . . ?
C27 N7 Cu2 112.12(19) . . ?
C28 N7 H7A 106.9 . . ?
C27 N7 H7A 106.9 . . ?
Cu2 N7 H7A 106.9 . . ?
C28 N7 H7B 106.9 . . ?
C27X N7 H7B 106.9 . . ?
Cu2 N7 H7B 106.9 . . ?
C29 N8 C33 122.3(3) . . ?
C29 N8 Cu2 119.0(2) . . ?
C33 N8 Cu2 118.6(2) . . ?
C34 N9 C35 114.3(2) . . ?
C34 N9 Cu2 108.86(18) . . ?
C35 N9 Cu2 113.54(18) . . ?
C34 N9 H9 106.5 . . ?
C35 N9 H9 106.5 . . ?
Cu2 N9 H9 106.5 . . ?
C36 C1 C2 104.4(3) 2_556 . ?
C36 C1 H1A 110.9 2_556 . ?
C2 C1 H1A 110.9 . . ?
C36 C1 H1B 110.9 2_556 . ?
C2 C1 H1B 110.9 . . ?
H1A C1 H1B 108.9 . . ?
C1 C2 C3 106.1(3) . . ?
C1 C2 H2A 110.5 . . ?
C3 C2 H2A 110.5 . . ?
C1 C2 H2B 110.5 . . ?
C3 C2 H2B 110.5 . . ?
H2A C2 H2B 108.7 . . ?
N1 C3 C2 114.0(2) . . ?
N1 C3 C35 111.9(2) . 2_556 ?
C2 C3 C35 105.7(2) . 2_556 ?
N1 C3 H3A 108.3 . . ?
C2 C3 H3A 108.3 . . ?
C35 C3 H3A 108.3 2_556 . ?
N1 C4 C5 110.2(2) . . ?
N1 C4 H4A 109.6 . . ?
C5 C4 H4A 109.6 . . ?
N1 C4 H4B 109.6 . . ?
C5 C4 H4B 109.6 . . ?
H4A C4 H4B 108.1 . . ?
N2 C5 C6 119.8(3) . . ?
N2 C5 C4 113.2(3) . . ?
C6 C5 C4 127.0(3) . . ?
C7 C6 C5 119.0(3) . . ?
C7 C6 H6A 120.5 . . ?
C5 C6 H6A 120.5 . . ?
C6 C7 C8 120.6(3) . . ?
C6 C7 H7 119.7 . . ?
C8 C7 H7 119.7 . . ?
C9 C8 C7 117.8(3) . . ?
C9 C8 H8 121.1 . . ?
C7 C8 H8 121.1 . . ?
N2 C9 C8 120.7(3) . . ?
N2 C9 C10 114.1(3) . . ?
C8 C9 C10 125.3(3) . . ?
N3 C10 C9 110.4(2) . . ?
N3 C10 H10A 109.6 . . ?
C9 C10 H10A 109.6 . . ?
N3 C10 H10B 109.6 . . ?
C9 C10 H10B 109.6 . . ?
H10A C10 H10B 108.1 . . ?
N3 C11 C12 113.1(2) . . ?
N3 C11 C15 113.6(2) . . ?
C12 C11 C15 106.7(2) . . ?
N3 C11 H11 107.7 . . ?
C12 C11 H11 107.7 . . ?
C15 C11 H11 107.7 . . ?
C11 C12 C13 103.7(2) . . ?
C11 C12 H12A 111.0 . . ?
C13 C12 H12A 111.0 . . ?
C11 C12 H12B 111.0 . . ?
C13 C12 H12B 111.0 . . ?
H12A C12 H12B 109.0 . . ?
C14 C13 C12 102.6(2) . . ?
C14 C13 H13A 111.3 . . ?
C12 C13 H13A 111.3 . . ?
C14 C13 H13B 111.3 . . ?
C12 C13 H13B 111.3 . . ?
H13A C13 H13B 109.2 . . ?
C13 C14 C15 105.7(2) . . ?
C13 C14 H14A 110.6 . . ?
C15 C14 H14A 110.6 . . ?
C13 C14 H14B 110.6 . . ?
C15 C14 H14B 110.6 . . ?
H14A C14 H14B 108.7 . . ?
N4 C15 C14 114.9(2) . . ?
N4 C15 C11 110.3(2) . . ?
C14 C15 C11 105.1(2) . . ?
N4 C15 H15 108.8 . . ?
C14 C15 H15 108.8 . . ?
C11 C15 H15 108.8 . . ?
N4 C16 C17 109.6(2) . . ?
N4 C16 H16A 109.8 . . ?
C17 C16 H16A 109.8 . . ?
N4 C16 H16B 109.8 . . ?
C17 C16 H16B 109.8 . . ?
H16A C16 H16B 108.2 . . ?
N5 C17 C18 120.8(3) . . ?
N5 C17 C16 113.8(3) . . ?
C18 C17 C16 125.4(3) . . ?
C19 C18 C17 118.5(3) . . ?
C19 C18 H18 120.8 . . ?
C17 C18 H18 120.8 . . ?
C18 C19 C20 120.4(3) . . ?
C18 C19 H19 119.8 . . ?
C20 C19 H19 119.8 . . ?
C21 C20 C19 118.2(3) . . ?
C21 C20 H20 120.9 . . ?
C19 C20 H20 120.9 . . ?
N5 C21 C20 120.8(3) . . ?
N5 C21 C22 113.9(3) . . ?
C20 C21 C22 125.2(3) . . ?
N6 C22 C21 108.7(2) . . ?
N6 C22 H22A 109.9 . . ?
C21 C22 H22A 109.9 . . ?
N6 C22 H22B 109.9 . . ?
C21 C22 H22B 109.9 . . ?
H22A C22 H22B 108.3 . . ?
N6 C23 C24X 115.3(2) . . ?
N6 C23 C24 115.3(2) . . ?
N6 C23 C27X 113.1(2) . . ?
C24X C23 C27X 105.3(2) . . ?
N6 C23 C27 113.1(2) . . ?
C24 C23 C27 105.3(2) . . ?
N6 C23 H23 107.6 . . ?
C24 C23 H23 107.6 . . ?
C27 C23 H23 107.6 . . ?
C25 C24 C23 104.3(3) . . ?
C25 C24 H24A 110.9 . . ?
C23 C24 H24A 110.9 . . ?
C25 C24 H24B 110.9 . . ?
C23 C24 H24B 110.9 . . ?
H24A C24 H24B 108.9 . . ?
C24 C25 C26 103.6(4) . . ?
C24 C25 H25A 111.0 . . ?
C26 C25 H25A 111.0 . . ?
C24 C25 H25B 111.0 . . ?
C26 C25 H25B 111.0 . . ?
H25A C25 H25B 109.0 . . ?
C25 C26 C27 109.2(4) . . ?
C25 C26 H26A 109.8 . . ?
C27 C26 H26A 109.8 . . ?
C25 C26 H26B 109.8 . . ?
C27 C26 H26B 109.8 . . ?
H26A C26 H26B 108.3 . . ?
N7 C27 C26 111.4(4) . . ?
N7 C27 C23 113.3(2) . . ?
C26 C27 C23 103.2(3) . . ?
N7 C27 H27 109.6 . . ?
C26 C27 H27 109.6 . . ?
C23 C27 H27 109.6 . . ?
C25X C24X C23 104.5(4) . . ?
C25X C24X H24C 110.8 . . ?
C23 C24X H24C 110.8 . . ?
C25X C24X H24D 110.8 . . ?
C23 C24X H24D 110.8 . . ?
H24C C24X H24D 108.9 . . ?
C26X C25X C24X 110.6(7) . . ?
C26X C25X H25C 109.5 . . ?
C24X C25X H25C 109.5 . . ?
C26X C25X H25D 109.5 . . ?
C24X C25X H25D 109.5 . . ?
H25C C25X H25D 108.1 . . ?
C25X C26X C27X 101.4(6) . . ?
C25X C26X H26C 111.5 . . ?
C27X C26X H26C 111.5 . . ?
C25X C26X H26D 111.5 . . ?
C27X C26X H26D 111.5 . . ?
H26C C26X H26D 109.3 . . ?
N7 C27X C26X 116.7(6) . . ?
N7 C27X C23 113.3(2) . . ?
C26X C27X C23 108.8(4) . . ?
N7 C27X H27X 105.7 . . ?
C26X C27X H27X 105.7 . . ?
C23 C27X H27X 105.7 . . ?
N7 C28 C29 111.2(2) . . ?
N7 C28 H28A 109.4 . . ?
C29 C28 H28A 109.4 . . ?
N7 C28 H28B 109.4 . . ?
C29 C28 H28B 109.4 . . ?
H28A C28 H28B 108.0 . . ?
N8 C29 C30 120.2(3) . . ?
N8 C29 C28 115.1(3) . . ?
C30 C29 C28 124.6(3) . . ?
C31 C30 C29 118.3(3) . . ?
C31 C30 H30 120.8 . . ?
C29 C30 H30 120.8 . . ?
C30 C31 C32 120.8(3) . . ?
C30 C31 H31 119.6 . . ?
C32 C31 H31 119.6 . . ?
C33 C32 C31 118.1(3) . . ?
C33 C32 H32 121.0 . . ?
C31 C32 H32 121.0 . . ?
N8 C33 C32 120.2(3) . . ?
N8 C33 C34 114.4(3) . . ?
C32 C33 C34 125.3(3) . . ?
N9 C34 C33 110.6(2) . . ?
N9 C34 H34A 109.5 . . ?
C33 C34 H34A 109.5 . . ?
N9 C34 H34B 109.5 . . ?
C33 C34 H34B 109.5 . . ?
H34A C34 H34B 108.1 . . ?
N9 C35 C36 113.8(2) . . ?
N9 C35 C3 112.4(2) . 2_556 ?
C36 C35 C3 106.4(2) . 2_556 ?
N9 C35 H35 108.0 . . ?
C36 C35 H35 108.0 . . ?
C3 C35 H35 108.0 2_556 . ?
C1 C36 C35 104.8(3) 2_556 . ?
C1 C36 H36A 110.8 2_556 . ?
C35 C36 H36A 110.8 . . ?
C1 C36 H36B 110.8 2_556 . ?
C35 C36 H36B 110.8 . . ?
H36A C36 H36B 108.9 . . ?
O4S S1S O3S 113.64(13) . . ?
O4S S1S O1S 108.27(13) . . ?
O3S S1S O1S 110.02(12) . . ?
O4S S1S O2S 107.54(13) . . ?
O3S S1S O2S 109.81(12) . . ?
O1S S1S O2S 107.34(12) . . ?
S1S O1S Cu1 130.11(12) . . ?
S1S O2S Cu2 127.48(13) . . ?
S1S O3S Cu3 157.81(14) . . ?
O6S S2S O8S 111.66(18) . . ?
O6S S2S O7S 111.46(15) . . ?
O8S S2S O7S 110.50(15) . . ?
O6S S2S O5S 108.82(14) . . ?
O8S S2S O5S 105.97(13) . . ?
O7S S2S O5S 108.20(12) . . ?
S2S O5S Cu3 124.18(12) . . ?
O10S S3S O11S 113.3(4) . . ?
O10S S3S O9S 112.5(3) . . ?
O11S S3S O9S 110.3(3) . . ?
O10S S3S O12S 109.4(3) . . ?
O11S S3S O12S 106.3(3) . . ?
O9S S3S O12S 104.5(3) . . ?
O10X S3X O11X 112.8(6) . . ?
O10X S3X O9X 115.3(6) . . ?
O11X S3X O9X 108.0(6) . . ?
O10X S3X O12X 105.9(5) . . ?
O11X S3X O12X 103.0(6) . . ?
O9X S3X O12X 111.1(7) . . ?
Cu1 O1W Cu2 121.84(9) . . ?
Cu1 O1W H1WA 110.7 . . ?
Cu2 O1W H1WA 108.9 . . ?
Cu1 O1W H1WB 101.9 . . ?
Cu2 O1W H1WB 104.3 . . ?
H1WA O1W H1WB 108.1 . . ?
H2WA O2W H2WB 108.1 . . ?
H3WA O3W H3WB 108.0 . . ?
H4WA O4W H4WB 108.1 . . ?
H5WA O5W H5WB 108.1 . . ?
H6WA O6W H6WB 108.1 . . ?
H7WA O7W H7WB 108.0 . . ?
H8WA O8W H8WB 108.0 . . ?
H9WA O9W H9WB 108.1 . . ?
H10C O10W H10D 108.0 . . ?
H11A O11W H11B 108.1 . . ?
H12C O12W H12D 108.1 . . ?
H13C O13W H13D 108.1 . . ?
H13E O13X H13F 108.1 . . ?
H14C O14W H14D 108.0 . . ?
H15A O15W H15B 108.1 . . ?
H16C O16W H16D 108.0 . . ?
H17A O17W H17B 107.9 . . ?
H17A O17X H17B 107.9 . . ?
O18W O19W O20W 140.8 . . ?
O19W O20W O21W 166.7 . . ?
O22W O21W O23W 44.4 . . ?
O22W O21W O20W 117.4 . . ?
O23W O21W O20W 121.9 . . ?
O21W O22W O23W 99.9 . . ?
O22W O23W O21W 35.7 . . ?
O22W O23W O23W 137.8(11) . 2_757 ?
O21W O23W O23W 132.6(2) . 2_757 ?

loop_
_geom_bond_atom_site_label_1
_geom_bond_atom_site_label_2
_geom_bond_distance
_geom_bond_site_symmetry_2
_geom_bond_publ_flag
Cu1 N2 1.930(3) . ?
Cu1 O1S 1.950(2) . ?
Cu1 N1 2.048(2) . ?
Cu1 N3 2.055(3) . ?
Cu1 O1W 2.298(2) . ?
Cu2 N8 1.910(2) . ?
Cu2 O2S 1.934(2) . ?
Cu2 N9 2.042(3) . ?
Cu2 N7 2.045(3) . ?
Cu2 O1W 2.412(2) . ?
Cu3 N5 1.925(2) . ?
Cu3 O5S 1.953(2) . ?
Cu3 N6 2.066(2) . ?
Cu3 N4 2.084(2) . ?
Cu3 O3S 2.353(2) . ?
N1 C4 1.488(4) . ?
N1 C3 1.504(4) . ?
N1 H1 1.0000 . ?
N2 C9 1.334(4) . ?
N2 C5 1.346(4) . ?
N3 C11 1.495(4) . ?
N3 C10 1.496(4) . ?
N3 H3 1.0000 . ?
N4 C16 1.488(4) . ?
N4 C15 1.503(4) . ?
N4 H4 1.0000 . ?
N5 C21 1.333(4) . ?
N5 C17 1.342(4) . ?
N6 C23 1.488(4) . ?
N6 C22 1.491(4) . ?
N6 H6 1.0000 . ?
N7 C28 1.495(4) . ?
N7 C27X 1.498(4) . ?
N7 C27 1.498(4) . ?
N7 H7A 1.0000 . ?
N7 H7B 1.0000 . ?
N8 C29 1.335(4) . ?
N8 C33 1.338(4) . ?
N9 C34 1.493(4) . ?
N9 C35 1.495(4) . ?
N9 H9 1.0000 . ?
C1 C36 1.524(5) 2_556 ?
C1 C2 1.529(5) . ?
C1 H1A 0.9900 . ?
C1 H1B 0.9900 . ?
C2 C3 1.541(4) . ?
C2 H2A 0.9900 . ?
C2 H2B 0.9900 . ?
C3 C35 1.558(4) 2_556 ?
C3 H3A 1.0000 . ?
C4 C5 1.500(5) . ?
C4 H4A 0.9900 . ?
C4 H4B 0.9900 . ?
C5 C6 1.382(4) . ?
C6 C7 1.382(5) . ?
C6 H6A 0.9500 . ?
C7 C8 1.391(5) . ?
C7 H7 0.9500 . ?
C8 C9 1.390(4) . ?
C8 H8 0.9500 . ?
C9 C10 1.499(4) . ?
C10 H10A 0.9900 . ?
C10 H10B 0.9900 . ?
C11 C12 1.529(4) . ?
C11 C15 1.549(4) . ?
C11 H11 1.0000 . ?
C12 C13 1.535(4) . ?
C12 H12A 0.9900 . ?
C12 H12B 0.9900 . ?
C13 C14 1.532(4) . ?
C13 H13A 0.9900 . ?
C13 H13B 0.9900 . ?
C14 C15 1.539(4) . ?
C14 H14A 0.9900 . ?
C14 H14B 0.9900 . ?
C15 H15 1.0000 . ?
C16 C17 1.492(4) . ?
C16 H16A 0.9900 . ?
C16 H16B 0.9900 . ?
C17 C18 1.378(4) . ?
C18 C19 1.374(5) . ?
C18 H18 0.9500 . ?
C19 C20 1.391(5) . ?
C19 H19 0.9500 . ?
C20 C21 1.380(4) . ?
C20 H20 0.9500 . ?
C21 C22 1.501(4) . ?
C22 H22A 0.9900 . ?
C22 H22B 0.9900 . ?
C23 C24X 1.540(3) . ?
C23 C24 1.540(3) . ?
C23 C27X 1.544(4) . ?
C23 C27 1.544(4) . ?
C23 H23 1.0000 . ?
C24 C25 1.489(5) . ?
C24 H24A 0.9900 . ?
C24 H24B 0.9900 . ?
C25 C26 1.490(5) . ?
C25 H25A 0.9900 . ?
C25 H25B 0.9900 . ?
C26 C27 1.541(3) . ?
C26 H26A 0.9900 . ?
C26 H26B 0.9900 . ?
C27 H27 1.0000 . ?
C24X C25X 1.490(5) . ?
C24X H24C 0.9900 . ?
C24X H24D 0.9900 . ?
C25X C26X 1.490(5) . ?
C25X H25C 0.9900 . ?
C25X H25D 0.9900 . ?
C26X C27X 1.541(4) . ?
C26X H26C 0.9900 . ?
C26X H26D 0.9900 . ?
C27X H27X 1.0000 . ?
C28 C29 1.506(4) . ?
C28 H28A 0.9900 . ?
C28 H28B 0.9900 . ?
C29 C30 1.383(4) . ?
C30 C31 1.382(5) . ?
C30 H30 0.9500 . ?
C31 C32 1.388(5) . ?
C31 H31 0.9500 . ?
C32 C33 1.383(4) . ?
C32 H32 0.9500 . ?
C33 C34 1.503(4) . ?
C34 H34A 0.9900 . ?
C34 H34B 0.9900 . ?
C35 C36 1.538(4) . ?
C35 C3 1.558(4) 2_556 ?
C35 H35 1.0000 . ?
C36 C1 1.524(5) 2_556 ?
C36 H36A 0.9900 . ?
C36 H36B 0.9900 . ?
S1S O4S 1.452(2) . ?
S1S O3S 1.453(2) . ?
S1S O1S 1.491(2) . ?
S1S O2S 1.503(2) . ?
S2S O6S 1.446(2) . ?
S2S O8S 1.461(2) . ?
S2S O7S 1.462(2) . ?
S2S O5S 1.516(2) . ?
S3S O10S 1.442(4) . ?
S3S O11S 1.445(4) . ?
S3S O9S 1.451(3) . ?
S3S O12S 1.492(4) . ?
S3X O10X 1.441(4) . ?
S3X O11X 1.445(4) . ?
S3X O9X 1.452(4) . ?
S3X O12X 1.494(5) . ?
O1W H1WA 0.8400 . ?
O1W H1WB 0.8399 . ?
O2W H2WA 0.8398 . ?
O2W H2WB 0.8397 . ?
O3W H3WA 0.8404 . ?
O3W H3WB 0.8403 . ?
O4W H4WA 0.8399 . ?
O4W H4WB 0.8402 . ?
O5W H5WA 0.8398 . ?
O5W H5WB 0.8400 . ?
O6W H6WA 0.8396 . ?
O6W H6WB 0.8399 . ?
O7W H7WA 0.8404 . ?
O7W H7WB 0.8402 . ?
O8W H8WA 0.8401 . ?
O8W H8WB 0.8402 . ?
O9W H9WA 0.8401 . ?
O9W H9WB 0.8400 . ?
O10W H10C 0.8400 . ?
O10W H10D 0.8402 . ?
O11W H11A 0.8400 . ?
O11W H11B 0.8400 . ?
O12W H12C 0.8398 . ?
O12W H12D 0.8400 . ?
O13W H13C 0.8402 . ?
O13W H13D 0.8402 . ?
O13X H13E 0.8399 . ?
O13X H13F 0.8399 . ?
O14W H14C 0.8403 . ?
O14W H14D 0.8405 . ?
O15W H15A 0.8399 . ?
O15W H15B 0.8400 . ?
O16W H16C 0.8403 . ?
O16W H16D 0.8403 . ?
O17W H17A 0.8404 . ?
O17W H17B 0.8410 . ?
O17X H17A 0.8405 . ?
O17X H17B 0.8403 . ?
O18W O19W 1.0098 . ?
O19W O20W 1.4382 . ?
O20W O21W 1.6626 . ?
O21W O22W 0.8655 . ?
O21W O23W 1.4624 . ?
O22W O23W 1.0390 . ?
O23W O23W 1.640(12) 2_757 ?

loop_
_geom_hbond_atom_site_label_D
_geom_hbond_atom_site_label_H
_geom_hbond_atom_site_label_A
_geom_hbond_distance_DH
_geom_hbond_distance_HA
_geom_hbond_distance_DA
_geom_hbond_angle_DHA
_geom_hbond_site_symmetry_A
N1 H1 O2W 1.00 1.92 2.921(3) 174.0 .
N3 H3 O5S 1.00 2.09 3.026(3) 155.7 .
N4 H4 O6S 1.00 2.27 2.911(3) 120.8 2_667
N4 H4 O3W 1.00 2.40 3.197(4) 136.3 .
N6 H6 O7S 1.00 1.87 2.836(3) 160.1 2_667
N7 H7B O5S 1.00 2.11 3.033(3) 153.5 .
N7 H7B O5S 1.00 2.11 3.033(3) 153.5 .
N9 H9 O2W 1.00 1.96 2.923(3) 161.4 .
C1 H1A O18W 0.99 2.55 3.498(5) 160.8 2_656
C1 H1A O13X 0.99 2.47 3.225(12) 132.8 2_656
C1 H1B O12W 0.99 2.55 3.465(4) 154.0 2_656
C3 H3A O1S 1.00 2.51 3.135(4) 120.4 .
C4 H4A O9S 0.99 2.47 3.433(7) 163.3 .
C4 H4A O10X 0.99 2.55 3.370(7) 140.7 .
C7 H7 O5W 0.95 2.56 3.404(4) 148.3 2_666
C8 H8 O9S 0.95 2.59 3.520(7) 166.8 2_666
C8 H8 O9X 0.95 2.47 3.382(13) 161.0 2_666
C10 H10B O5W 0.99 2.55 3.328(4) 135.3 .
C11 H11 O3S 1.00 2.50 3.160(4) 123.3 .
C15 H15 O7S 1.00 2.49 3.364(4) 145.3 .
C16 H16B O11W 0.99 2.33 3.186(5) 143.8 .
C23 H23 O6S 1.00 2.62 3.409(4) 136.1 .
C26 H26B O13W 0.99 2.49 3.382(10) 149.9 1_455
C28 H28A O8S 0.99 2.42 3.345(4) 154.9 .
C28 H28B O3W 0.99 2.62 3.347(4) 129.9 2_667
C31 H31 O9X 0.95 2.56 3.359(11) 141.3 2_566
C32 H32 O17W 0.95 2.53 3.320(5) 140.2 2_556
C32 H32 O17X 0.95 2.45 3.339(5) 155.6 2_556
C34 H34B O10S 0.99 2.59 3.357(6) 134.6 .
C34 H34B O12S 0.99 2.43 3.397(5) 167.0 .
C34 H34B O10X 0.99 2.40 3.231(7) 141.2 .
C34 H34B O12X 0.99 2.53 3.465(9) 156.9 .
O1W H1WA O10S 0.84 1.93 2.737(5) 159.8 .
O1W H1WA O10X 0.84 1.77 2.605(6) 171.2 .
O1W H1WB O5W 0.84 1.82 2.644(3) 167.3 .
O2W H2WA O2S 0.84 2.24 3.033(3) 156.3 2_556
O2W H2WB O12S 0.84 1.87 2.688(4) 165.3 .
O2W H2WB O10X 0.84 2.02 2.617(7) 127.8 .
O3W H3WA O4W 0.84 2.02 2.841(4) 163.6 .
O3W H3WB O6S 0.84 2.45 2.989(4) 122.8 2_667
O4W H4WA O8W 0.84 2.08 2.813(4) 144.9 1_656
O4W H4WB O15W 0.84 1.91 2.745(4) 169.5 2_657
O5W H5WA O8S 0.84 1.92 2.752(4) 172.7 .
O5W H5WB O6W 0.84 1.87 2.690(4) 166.6 .
O6W H6WA O10S 0.84 2.33 2.991(6) 136.2 .
O6W H6WA O11X 0.84 1.60 2.436(8) 178.8 .
O6W H6WB O11S 0.84 1.98 2.792(6) 162.6 2_566
O6W H6WB O11X 0.84 2.09 2.863(8) 152.0 2_566
O7W H7WA O20W 0.84 1.85 2.47(6) 129.7 2_656
O7W H7WA O21W 0.84 2.03 2.87(5) 179.0 2_656
O7W H7WA O22W 0.84 2.28 3.07(5) 156.9 2_656
O7W H7WB O4S 0.84 2.14 2.944(4) 160.9 2_556
O8W H8WA O9S 0.84 2.00 2.790(5) 155.3 .
O8W H8WA O9X 0.84 1.79 2.618(9) 166.3 .
O8W H8WB O9W 0.84 1.88 2.720(4) 176.7 .
O9W H9WA O18W 0.84 2.00 2.74(4) 146.6 2_656
O9W H9WA O19W 0.84 2.31 2.83(3) 120.8 2_656
O9W H9WB O7S 0.84 1.92 2.752(4) 172.7 2_666
O10W H10C O4S 0.84 2.03 2.793(3) 151.0 .
O10W H10D O11W 0.84 2.00 2.837(5) 173.4 .
O11W H11A O12W 0.84 1.93 2.742(5) 161.6 .
O11W H11B O13X 0.84 2.18 2.868(11) 138.9 .
O12W H12C O4S 0.84 2.34 3.112(4) 152.2 .
O12W H12C O12S 0.84 2.57 3.136(5) 125.7 2_556
O12W H12D O17W 0.84 1.71 2.539(8) 167.4 .
O12W H12D O17X 0.84 2.21 2.994(7) 155.9 .
O13W H13C O14W 0.84 2.14 2.959(6) 166.2 .
O13W H13D O11W 0.84 1.87 2.706(5) 174.8 .
o13x h13e o20w 0.84 1.91 2.72(2) 162.8 .
O13X H13F O16W 0.84 2.15 2.858(12) 141.8 .
O14W H14C O10W 0.84 2.05 2.845(5) 156.8 2_657
O14W H14D O4W 0.84 2.02 2.807(5) 155.4 .
O15W H15A O16W 0.84 2.02 2.796(5) 152.4 .
O15W H15B O11S 0.84 2.06 2.770(5) 141.4 2_556
O15W H15B O12S 0.84 2.66 3.430(5) 153.5 2_556
O15W H15B O12X 0.84 1.96 2.729(8) 151.8 2_556
O16W H16C O13X 0.84 2.29 2.858(12) 125.6 .
O16W H16C O18W 0.84 1.79 2.592(6) 158.5 .
O16W H16D O8S 0.84 2.03 2.841(4) 162.9 1_545
O17W H17A O6W 0.84 2.46 3.132(7) 137.4 1_545
O17W H17B O16W 0.84 2.12 2.956(5) 171.8 .
O17X H17A O6W 0.84 2.46 3.095(6) 132.9 1_545
O17X H17B O16W 0.84 2.12 2.765(5) 133.3 .

loop_
_geom_torsion_atom_site_label_1
_geom_torsion_atom_site_label_2
_geom_torsion_atom_site_label_3
_geom_torsion_atom_site_label_4
_geom_torsion
_geom_torsion_site_symmetry_1
_geom_torsion_site_symmetry_2
_geom_torsion_site_symmetry_3
_geom_torsion_site_symmetry_4
_geom_torsion_publ_flag
C36 C1 C2 C3 -32.7(3) 2_556 . . . ?
C4 N1 C3 C2 48.5(3) . . . . ?
Cu1 N1 C3 C2 -76.9(3) . . . . ?
C4 N1 C3 C35 -71.3(3) . . . 2_556 ?
Cu1 N1 C3 C35 163.21(18) . . . 2_556 ?
C1 C2 C3 N1 -106.5(3) . . . . ?
C1 C2 C3 C35 16.8(3) . . . 2_556 ?
C3 N1 C4 C5 -99.8(3) . . . . ?
Cu1 N1 C4 C5 28.4(3) . . . . ?
C9 N2 C5 C6 1.0(4) . . . . ?
Cu1 N2 C5 C6 -167.3(2) . . . . ?
C9 N2 C5 C4 -177.3(3) . . . . ?
Cu1 N2 C5 C4 14.4(3) . . . . ?
N1 C4 C5 N2 -28.5(3) . . . . ?
N1 C4 C5 C6 153.3(3) . . . . ?
N2 C5 C6 C7 -0.2(4) . . . . ?
C4 C5 C6 C7 177.9(3) . . . . ?
C5 C6 C7 C8 -0.9(5) . . . . ?
C6 C7 C8 C9 1.1(4) . . . . ?
C5 N2 C9 C8 -0.7(4) . . . . ?
Cu1 N2 C9 C8 167.4(2) . . . . ?
C5 N2 C9 C10 178.4(3) . . . . ?
Cu1 N2 C9 C10 -13.5(3) . . . . ?
C7 C8 C9 N2 -0.3(4) . . . . ?
C7 C8 C9 C10 -179.3(3) . . . . ?
C11 N3 C10 C9 101.6(3) . . . . ?
Cu1 N3 C10 C9 -22.1(3) . . . . ?
N2 C9 C10 N3 23.5(3) . . . . ?
C8 C9 C10 N3 -157.4(3) . . . . ?
C10 N3 C11 C12 -60.4(3) . . . . ?
Cu1 N3 C11 C12 62.8(3) . . . . ?
C10 N3 C11 C15 61.4(3) . . . . ?
Cu1 N3 C11 C15 -175.37(18) . . . . ?
N3 C11 C12 C13 153.7(2) . . . . ?
C15 C11 C12 C13 28.1(3) . . . . ?
C11 C12 C13 C14 -39.8(3) . . . . ?
C12 C13 C14 C15 36.8(3) . . . . ?
C16 N4 C15 C14 -44.7(3) . . . . ?
Cu3 N4 C15 C14 -175.83(19) . . . . ?
C16 N4 C15 C11 73.9(3) . . . . ?
Cu3 N4 C15 C11 -57.2(3) . . . . ?
C13 C14 C15 N4 101.9(3) . . . . ?
C13 C14 C15 C11 -19.5(3) . . . . ?
N3 C11 C15 N4 104.8(3) . . . . ?
C12 C11 C15 N4 -129.9(2) . . . . ?
N3 C11 C15 C14 -130.7(2) . . . . ?
C12 C11 C15 C14 -5.4(3) . . . . ?
C15 N4 C16 C17 -165.6(2) . . . . ?
Cu3 N4 C16 C17 -28.5(3) . . . . ?
C21 N5 C17 C18 -1.2(5) . . . . ?
Cu3 N5 C17 C18 166.1(3) . . . . ?
C21 N5 C17 C16 177.5(3) . . . . ?
Cu3 N5 C17 C16 -15.2(4) . . . . ?
N4 C16 C17 N5 29.2(4) . . . . ?
N4 C16 C17 C18 -152.2(3) . . . . ?
N5 C17 C18 C19 0.7(5) . . . . ?
C16 C17 C18 C19 -177.8(3) . . . . ?
C17 C18 C19 C20 0.6(6) . . . . ?
C18 C19 C20 C21 -1.5(6) . . . . ?
C17 N5 C21 C20 0.3(5) . . . . ?
Cu3 N5 C21 C20 -167.0(3) . . . . ?
C17 N5 C21 C22 -178.6(3) . . . . ?
Cu3 N5 C21 C22 14.2(4) . . . . ?
C19 C20 C21 N5 1.1(5) . . . . ?
C19 C20 C21 C22 179.7(3) . . . . ?
C23 N6 C22 C21 170.9(2) . . . . ?
Cu3 N6 C22 C21 29.6(3) . . . . ?
N5 C21 C22 N6 -29.1(4) . . . . ?
C20 C21 C22 N6 152.1(3) . . . . ?
C22 N6 C23 C24X 50.6(4) . . . . ?
Cu3 N6 C23 C24X -174.5(2) . . . . ?
C22 N6 C23 C24 50.6(4) . . . . ?
Cu3 N6 C23 C24 -174.5(2) . . . . ?
C22 N6 C23 C27X -70.7(3) . . . . ?
Cu3 N6 C23 C27X 64.3(3) . . . . ?
C22 N6 C23 C27 -70.7(3) . . . . ?
Cu3 N6 C23 C27 64.3(3) . . . . ?
N6 C23 C24 C25 -159.6(4) . . . . ?
C27 C23 C24 C25 -34.2(4) . . . . ?
C23 C24 C25 C26 37.9(6) . . . . ?
C24 C25 C26 C27 -28.1(8) . . . . ?
C28 N7 C27 C26 50.3(5) . . . . ?
Cu2 N7 C27 C26 -75.1(5) . . . . ?
C28 N7 C27 C23 -65.6(3) . . . . ?
Cu2 N7 C27 C23 169.03(18) . . . . ?
C25 C26 C27 N7 -115.1(6) . . . . ?
C25 C26 C27 C23 6.8(8) . . . . ?
N6 C23 C27 N7 -96.3(3) . . . . ?
C24 C23 C27 N7 137.0(3) . . . . ?
N6 C23 C27 C26 143.1(5) . . . . ?
C24 C23 C27 C26 16.4(5) . . . . ?
N6 C23 C24X C25X -112.2(5) . . . . ?
C27X C23 C24X C25X 13.2(5) . . . . ?
C23 C24X C25X C26X -28.8(10) . . . . ?
C24X C25X C26X C27X 31.4(13) . . . . ?
C28 N7 C27X C26X 61.9(8) . . . . ?
Cu2 N7 C27X C26X -63.5(7) . . . . ?
C28 N7 C27X C23 -65.6(3) . . . . ?
Cu2 N7 C27X C23 169.03(18) . . . . ?
C25X C26X C27X N7 -151.4(8) . . . . ?
C25X C26X C27X C23 -21.7(12) . . . . ?
N6 C23 C27X N7 -96.3(3) . . . . ?
C24X C23 C27X N7 137.0(3) . . . . ?
N6 C23 C27X C26X 132.2(8) . . . . ?
C24X C23 C27X C26X 5.5(8) . . . . ?
C27X N7 C28 C29 -113.5(3) . . . . ?
C27 N7 C28 C29 -113.5(3) . . . . ?
Cu2 N7 C28 C29 13.0(3) . . . . ?
C33 N8 C29 C30 -0.2(4) . . . . ?
Cu2 N8 C29 C30 178.5(2) . . . . ?
C33 N8 C29 C28 -179.2(3) . . . . ?
Cu2 N8 C29 C28 -0.5(3) . . . . ?
N7 C28 C29 N8 -8.7(4) . . . . ?
N7 C28 C29 C30 172.3(3) . . . . ?
N8 C29 C30 C31 0.1(5) . . . . ?
C28 C29 C30 C31 179.1(3) . . . . ?
C29 C30 C31 C32 0.2(5) . . . . ?
C30 C31 C32 C33 -0.5(5) . . . . ?
C29 N8 C33 C32 -0.1(4) . . . . ?
Cu2 N8 C33 C32 -178.8(2) . . . . ?
C29 N8 C33 C34 176.4(3) . . . . ?
Cu2 N8 C33 C34 -2.3(3) . . . . ?
C31 C32 C33 N8 0.5(5) . . . . ?
C31 C32 C33 C34 -175.7(3) . . . . ?
C35 N9 C34 C33 105.3(3) . . . . ?
Cu2 N9 C34 C33 -22.8(3) . . . . ?
N8 C33 C34 N9 17.2(4) . . . . ?
C32 C33 C34 N9 -166.5(3) . . . . ?
C34 N9 C35 C36 -51.3(3) . . . . ?
Cu2 N9 C35 C36 74.4(3) . . . . ?
C34 N9 C35 C3 69.8(3) . . . 2_556 ?
Cu2 N9 C35 C3 -164.52(18) . . . 2_556 ?
N9 C35 C36 C1 149.6(3) . . . 2_556 ?
C3 C35 C36 C1 25.2(3) 2_556 . . 2_556 ?
O4S S1S O1S Cu1 -164.52(15) . . . . ?
O3S S1S O1S Cu1 -39.8(2) . . . . ?
O2S S1S O1S Cu1 79.66(18) . . . . ?
O4S S1S O2S Cu2 159.99(16) . . . . ?
O3S S1S O2S Cu2 35.9(2) . . . . ?
O1S S1S O2S Cu2 -83.71(18) . . . . ?
O4S S1S O3S Cu3 13.3(4) . . . . ?
O1S S1S O3S Cu3 -108.2(3) . . . . ?
O2S S1S O3S Cu3 133.8(3) . . . . ?
O6S S2S O5S Cu3 -45.3(2) . . . . ?
O8S S2S O5S Cu3 -165.49(16) . . . . ?
O7S S2S O5S Cu3 75.98(16) . . . . ?
O18W O19W O20W O21W 42.2 . . . . ?
O19W O20W O21W O22W 162.6 . . . . ?
O19W O20W O21W O23W -146.1 . . . . ?
O20W O21W O22W O23W 108.8 . . . . ?
O21W O22W O23W O23W -101.1(12) . . . 2_757 ?
O20W O21W O23W O22W -97.9 . . . . ?
O22W O21W O23W O23W 116.4(18) . . . 2_757 ?
O20W O21W O23W O23W 18.4(18) . . . 2_757 ?
